data_4332044
loop_
_publ_author_name
'Evans, William J.'
'Rego, Daniel B.'
'Ziller, Joseph W.'

_publ_section_title
;
 Lanthanum and Alkali Metal Coordination Chemistry of the
 Bis(dimethylphenylsilyl)amide Ligand
;
_journal_issue 8
_journal_name_full 'Inorganic Chemistry'
_journal_page_first 3437
_journal_page_last 3443
_journal_paper_doi 10.1021/ic052091c
_journal_volume 45
_journal_year 2006
_chemical_formula_sum 'C31.5 H50 K N O6 Si2'
_chemical_formula_weight 634.00
_chemical_name_systematic
; 
 ? 
;
_space_group_IT_number 2
_symmetry_cell_setting triclinic
_symmetry_space_group_name_Hall '-P 1'
_symmetry_space_group_name_H-M 'P -1'
_atom_sites_solution_hydrogens geom
_atom_sites_solution_primary direct
_atom_sites_solution_secondary difmap
_audit_creation_method SHELXTL
_cell_angle_alpha 87.787(2)
_cell_angle_beta 76.661(2)
_cell_angle_gamma 72.868(2)
_cell_formula_units_Z 2
_cell_length_a 11.6717(14)
_cell_length_b 11.7444(14)
_cell_length_c 13.7456(17)
_cell_measurement_temperature 163(2)
_cell_volume 1751.2(4)
_computing_cell_refinement 'Bruker SMART/SAINT'
_computing_data_collection 'Bruker SMART'
_computing_data_reduction 'Bruker SAINT'
_computing_molecular_graphics 'Bruker SHELXTL'
_computing_publication_material 'Bruker SHELXTL'
_computing_structure_refinement 'Bruker SHELXTL'
_computing_structure_solution 'Bruker SHELXTL'
_diffrn_ambient_temperature 163(2)
_diffrn_measured_fraction_theta_full 0.997
_diffrn_measured_fraction_theta_max 0.997
_diffrn_measurement_device_type 'CCD area detector'
_diffrn_measurement_method 'phi and omega scans'
_diffrn_radiation_monochromator graphite
_diffrn_radiation_source 'normal-focus sealed tube'
_diffrn_radiation_type MoK\a
_diffrn_radiation_wavelength 0.71073
_diffrn_reflns_av_R_equivalents 0.0384
_diffrn_reflns_av_sigmaI/netI 0.0521
_diffrn_reflns_limit_h_max 12
_diffrn_reflns_limit_h_min -12
_diffrn_reflns_limit_k_max 13
_diffrn_reflns_limit_k_min -13
_diffrn_reflns_limit_l_max 15
_diffrn_reflns_limit_l_min -15
_diffrn_reflns_number 13055
_diffrn_reflns_theta_full 23.26
_diffrn_reflns_theta_max 23.26
_diffrn_reflns_theta_min 1.52
_diffrn_standards_decay_% '< 1.0'
_diffrn_standards_interval_count 'initial 50 frames recollected'
_diffrn_standards_number '50 frames'
_exptl_absorpt_coefficient_mu 0.260
_exptl_absorpt_correction_T_max 0.9820
_exptl_absorpt_correction_T_min 0.9354
_exptl_absorpt_correction_type multi-scan
_exptl_absorpt_process_details 'Bruker SADABS'
_exptl_crystal_colour colorless
_exptl_crystal_density_diffrn 1.202
_exptl_crystal_density_meas ?
_exptl_crystal_density_method 'not measured'
_exptl_crystal_description 'irregular plate'
_exptl_crystal_F_000 682
_exptl_crystal_size_max 0.26
_exptl_crystal_size_mid 0.25
_exptl_crystal_size_min 0.07
_refine_diff_density_max 2.179
_refine_diff_density_min -1.035
_refine_diff_density_rms 0.163
_refine_ls_extinction_method none
_refine_ls_goodness_of_fit_ref 1.052
_refine_ls_hydrogen_treatment constr
_refine_ls_matrix_type full
_refine_ls_number_parameters 181
_refine_ls_number_reflns 5009
_refine_ls_number_restraints 14
_refine_ls_restrained_S_all 1.054
_refine_ls_R_factor_all 0.1943
_refine_ls_R_factor_gt 0.1480
_refine_ls_shift/su_max 0.038
_refine_ls_shift/su_mean 0.002
_refine_ls_structure_factor_coef Fsqd
_refine_ls_weighting_details 'calc w=1/[\s^2^(Fo^2^)+(0.1860P)^2^+26.1155P] where P=(Fo^2^+2Fc^2^)/3'
_refine_ls_weighting_scheme calc
_refine_ls_wR_factor_gt 0.3652
_refine_ls_wR_factor_ref 0.4101
_reflns_number_gt 3548
_reflns_number_total 5009
_reflns_threshold_expression >2sigma(I)
_cod_data_source_file ic052091csup3.cif
_cod_data_source_block dbr16
_cod_depositor_comments
;
The following automatic conversions were performed:

'_symmetry_cell_setting' value 'Triclinic' changed to 'triclinic'
according to /home/saulius/struct/CIF-dictionaries/cif_core.dic
dictionary named 'cif_core.dic' version 2.4.2 from 2011-04-26.

Automatic conversion script
Id: cif_fix_values 1891 2012-01-12 08:04:46Z andrius 

The following automatic conversions were performed:

'_exptl_crystal_density_meas' value 'n/a' was changed to '?' - the
value is perceived as not measured.

Automatic conversion script
Id: cif_fix_values 3008 2015-01-20 13:52:24Z robertas 
;
_cod_original_sg_symbol_H-M P-1
_cod_original_formula_sum 'C31.50 H50 K N O6 Si2'
_cod_database_code 4332044

loop_
_symmetry_equiv_pos_as_xyz
'x, y, z'
'-x, -y, -z'

loop_
_atom_site_label
_atom_site_type_symbol
_atom_site_fract_x
_atom_site_fract_y
_atom_site_fract_z
_atom_site_U_iso_or_equiv
_atom_site_adp_type
_atom_site_occupancy
_atom_site_symmetry_multiplicity
_atom_site_calc_flag
_atom_site_refinement_flags
K1 K 0.37891(19) 0.88682(18) 0.31951(15) 0.0327(6) Uani 1 1 d .
Si1 Si 0.1575(2) 0.8584(2) 0.16120(19) 0.0280(7) Uani 1 1 d .
Si2 Si 0.1865(2) 0.6744(2) 0.32245(18) 0.0312(7) Uani 1 1 d .
N1 N 0.2092(7) 0.7903(7) 0.2569(6) 0.0315(18) Uiso 1 1 d .
O1 O 0.4603(10) 1.0843(10) 0.2200(8) 0.088(3) Uiso 1 1 d .
O2 O 0.2545(11) 1.1349(11) 0.3731(9) 0.098(4) Uiso 1 1 d .
O3 O 0.3126(6) 0.9832(6) 0.5228(5) 0.0418(17) Uiso 1 1 d .
O4 O 0.4954(8) 0.7639(7) 0.4825(6) 0.056(2) Uiso 1 1 d .
O5 O 0.5825(10) 0.6716(10) 0.2840(8) 0.088(3) Uiso 1 1 d .
O6 O 0.5675(15) 0.8538(16) 0.1405(12) 0.140(5) Uiso 1 1 d .
C1 C 0.3738(14) 1.1948(13) 0.2232(11) 0.071(4) Uiso 1 1 d .
H1A H 0.3178 1.1949 0.1790 0.085 Uiso 1 1 calc R
H1B H 0.4143 1.2578 0.2026 0.085 Uiso 1 1 calc R
C2 C 0.3010(19) 1.2142(18) 0.3370(15) 0.105(6) Uiso 1 1 d .
H2A H 0.3581 1.2225 0.3776 0.126 Uiso 1 1 calc R
H2B H 0.2343 1.2906 0.3437 0.126 Uiso 1 1 calc R
C3 C 0.1907(14) 1.1567(14) 0.4682(11) 0.073(4) Uiso 1 1 d .
H3A H 0.1204 1.1233 0.4780 0.088 Uiso 1 1 calc R
H3B H 0.1565 1.2441 0.4800 0.088 Uiso 1 1 calc R
C4 C 0.2622(12) 1.1076(11) 0.5425(9) 0.057(3) Uiso 1 1 d .
H4A H 0.3290 1.1450 0.5379 0.068 Uiso 1 1 calc R
H4B H 0.2085 1.1236 0.6107 0.068 Uiso 1 1 calc R
C5 C 0.3749(13) 0.9251(12) 0.5966(10) 0.064(3) Uiso 1 1 d .
H5A H 0.3194 0.9441 0.6639 0.076 Uiso 1 1 calc R
H5B H 0.4476 0.9529 0.5950 0.076 Uiso 1 1 calc R
C6 C 0.4147(14) 0.7939(13) 0.5754(11) 0.074(4) Uiso 1 1 d .
H6A H 0.4555 0.7523 0.6279 0.089 Uiso 1 1 calc R
H6B H 0.3414 0.7670 0.5774 0.089 Uiso 1 1 calc R
C7 C 0.5379(15) 0.6375(14) 0.4551(12) 0.083(4) Uiso 1 1 d .
H7A H 0.5753 0.5916 0.5077 0.099 Uiso 1 1 calc R
H7B H 0.4672 0.6099 0.4494 0.099 Uiso 1 1 calc R
C8 C 0.6277(18) 0.6172(18) 0.3607(14) 0.100(5) Uiso 1 1 d .
H8A H 0.6974 0.6459 0.3674 0.120 Uiso 1 1 calc R
H8B H 0.6603 0.5304 0.3453 0.120 Uiso 1 1 calc R
C9 C 0.6682(19) 0.6675(19) 0.1821(15) 0.110(6) Uiso 1 1 d .
H9A H 0.7356 0.6992 0.1896 0.132 Uiso 1 1 calc R
H9B H 0.7059 0.5830 0.1591 0.132 Uiso 1 1 calc R
C10 C 0.620(3) 0.724(3) 0.115(2) 0.168(11) Uiso 1 1 d .
H10A H 0.5531 0.6922 0.1059 0.202 Uiso 1 1 calc R
H10B H 0.6822 0.7122 0.0512 0.202 Uiso 1 1 calc R
C11 C 0.624(2) 0.9419(18) 0.1215(16) 0.113(6) Uiso 1 1 d .
H11A H 0.6721 0.9406 0.1721 0.136 Uiso 1 1 calc R
H11B H 0.6814 0.9259 0.0551 0.136 Uiso 1 1 calc R
C12 C 0.5419(15) 1.0521(14) 0.1232(12) 0.078(4) Uiso 1 1 d .
H12A H 0.4929 1.0537 0.0730 0.094 Uiso 1 1 calc R
H12B H 0.5876 1.1116 0.1046 0.094 Uiso 1 1 calc R
C13 C 0.2377(8) 0.7769(8) 0.0347(7) 0.026(2) Uiso 1 1 d .
C14 C 0.2005(10) 0.8143(9) -0.0514(7) 0.039(2) Uiso 1 1 d .
H14A H 0.1323 0.8835 -0.0484 0.046 Uiso 1 1 calc R
C15 C 0.2590(11) 0.7542(11) -0.1439(9) 0.052(3) Uiso 1 1 d .
H15A H 0.2290 0.7811 -0.2019 0.062 Uiso 1 1 calc R
C16 C 0.3601(10) 0.6561(10) -0.1499(8) 0.046(3) Uiso 1 1 d .
H16A H 0.4008 0.6149 -0.2122 0.055 Uiso 1 1 calc R
C17 C 0.4013(11) 0.6185(11) -0.0663(8) 0.048(3) Uiso 1 1 d .
H17A H 0.4719 0.5515 -0.0701 0.058 Uiso 1 1 calc R
C18 C 0.3404(10) 0.6777(9) 0.0248(8) 0.041(2) Uiso 1 1 d .
H18A H 0.3701 0.6493 0.0827 0.049 Uiso 1 1 calc R
C19 C 0.1858(10) 1.0077(10) 0.1428(8) 0.044(3) Uiso 1 1 d .
H19A H 0.1390 1.0526 0.0958 0.067 Uiso 1 1 calc R
H19B H 0.2738 0.9966 0.1159 0.067 Uiso 1 1 calc R
H19C H 0.1592 1.0518 0.2071 0.067 Uiso 1 1 calc R
C20 C -0.0111(10) 0.8848(10) 0.1670(8) 0.045(3) Uiso 1 1 d .
H20A H -0.0212 0.8614 0.1026 0.068 Uiso 1 1 calc R
H20B H -0.0550 0.9695 0.1816 0.068 Uiso 1 1 calc R
H20C H -0.0447 0.8373 0.2199 0.068 Uiso 1 1 calc R
C21 C 0.1474(9) 0.7111(9) 0.4625(7) 0.033(2) Uiso 1 1 d .
C22 C 0.1363(10) 0.6250(10) 0.5338(8) 0.041(2) Uiso 1 1 d .
H22A H 0.1566 0.5442 0.5120 0.049 Uiso 1 1 calc R
C23 C 0.0963(11) 0.6536(11) 0.6361(9) 0.050(3) Uiso 1 1 d .
H23A H 0.0874 0.5932 0.6828 0.060 Uiso 1 1 calc R
C24 C 0.0704(10) 0.7671(10) 0.6683(9) 0.046(3) Uiso 1 1 d .
H24A H 0.0450 0.7865 0.7379 0.055 Uiso 1 1 calc R
C25 C 0.0807(10) 0.8563(10) 0.6002(8) 0.045(3) Uiso 1 1 d .
H25A H 0.0616 0.9366 0.6229 0.054 Uiso 1 1 calc R
C26 C 0.1194(9) 0.8263(9) 0.4980(7) 0.036(2) Uiso 1 1 d .
H26A H 0.1265 0.8874 0.4516 0.043 Uiso 1 1 calc R
C27 C 0.0550(11) 0.6178(11) 0.3066(9) 0.052(3) Uiso 1 1 d .
H27A H 0.0701 0.5346 0.3265 0.078 Uiso 1 1 calc R
H27B H 0.0495 0.6230 0.2364 0.078 Uiso 1 1 calc R
H27C H -0.0225 0.6666 0.3487 0.078 Uiso 1 1 calc R
C28 C 0.3252(10) 0.5389(10) 0.2986(8) 0.046(3) Uiso 1 1 d .
H28A H 0.2987 0.4675 0.2959 0.068 Uiso 1 1 calc R
H28B H 0.3684 0.5325 0.3528 0.068 Uiso 1 1 calc R
H28C H 0.3807 0.5460 0.2348 0.068 Uiso 1 1 calc R
C29 C 0.0915(11) 0.5496(11) 0.0194(14) 0.150(5) Uiso 1 1 d D
C30 C 0.0808(10) 0.4419(11) 0.0569(9) 0.150(5) Uiso 1 1 d D
C31 C -0.0037(13) 0.3872(8) 0.0426(14) 0.150(5) Uiso 1 1 d D
C32 C 0.172(2) 0.377(3) 0.116(2) 0.150(5) Uiso 0.50 1 d PD

loop_
_atom_site_aniso_label
_atom_site_aniso_U_11
_atom_site_aniso_U_22
_atom_site_aniso_U_33
_atom_site_aniso_U_23
_atom_site_aniso_U_13
_atom_site_aniso_U_12
K1 0.0365(12) 0.0323(12) 0.0300(12) 0.0008(9) -0.0043(9) -0.0139(9)
Si1 0.0285(14) 0.0266(14) 0.0279(14) -0.0023(10) -0.0038(11) -0.0083(11)
Si2 0.0373(15) 0.0337(15) 0.0238(14) -0.0038(11) -0.0051(11) -0.0130(12)

loop_
_atom_type_symbol
_atom_type_description
_atom_type_scat_dispersion_real
_atom_type_scat_dispersion_imag
_atom_type_scat_source
C C 0.0033 0.0016 'International Tables Vol C Tables 4.2.6.8 and 6.1.1.4'
H H 0.0000 0.0000 'International Tables Vol C Tables 4.2.6.8 and 6.1.1.4'
N N 0.0061 0.0033 'International Tables Vol C Tables 4.2.6.8 and 6.1.1.4'
O O 0.0106 0.0060 'International Tables Vol C Tables 4.2.6.8 and 6.1.1.4'
Si Si 0.0817 0.0704 'International Tables Vol C Tables 4.2.6.8 and 6.1.1.4'
K K 0.2009 0.2494 'International Tables Vol C Tables 4.2.6.8 and 6.1.1.4'

loop_
_geom_angle_atom_site_label_1
_geom_angle_atom_site_label_2
_geom_angle_atom_site_label_3
_geom_angle
_geom_angle_site_symmetry_3
O6 K1 N1 100.7(4) .
O6 K1 O5 59.6(4) .
N1 K1 O5 96.2(3) .
O6 K1 O2 112.7(4) .
N1 K1 O2 107.4(3) .
O5 K1 O2 156.4(3) .
O6 K1 O3 141.7(4) .
N1 K1 O3 117.6(2) .
O5 K1 O3 113.8(3) .
O2 K1 O3 56.6(3) .
O6 K1 O1 57.3(4) .
N1 K1 O1 123.2(3) .
O5 K1 O1 109.3(3) .
O2 K1 O1 56.1(3) .
O3 K1 O1 97.4(3) .
O6 K1 O4 107.6(4) .
N1 K1 O4 117.5(2) .
O5 K1 O4 57.4(3) .
O2 K1 O4 110.7(3) .
O3 K1 O4 56.6(2) .
O1 K1 O4 119.0(3) .
N1 Si1 C19 111.6(5) .
N1 Si1 C20 116.4(4) .
C19 Si1 C20 106.3(5) .
N1 Si1 C13 114.2(4) .
C19 Si1 C13 103.4(4) .
C20 Si1 C13 103.7(5) .
N1 Si1 K1 42.9(3) .
C19 Si1 K1 70.4(3) .
C20 Si1 K1 141.9(4) .
C13 Si1 K1 114.0(3) .
N1 Si2 C28 113.4(5) .
N1 Si2 C27 117.8(5) .
C28 Si2 C27 104.5(5) .
N1 Si2 C21 110.7(4) .
C28 Si2 C21 106.3(5) .
C27 Si2 C21 103.1(5) .
N1 Si2 K1 43.7(3) .
C28 Si2 K1 93.2(4) .
C27 Si2 K1 159.5(4) .
C21 Si2 K1 81.2(3) .
Si1 N1 Si2 133.4(5) .
Si1 N1 K1 113.9(4) .
Si2 N1 K1 112.7(4) .
C1 O1 C12 113.2(12) .
C1 O1 K1 118.3(9) .
C12 O1 K1 113.8(9) .
C2 O2 C3 114.4(15) .
C2 O2 K1 121.2(12) .
C3 O2 K1 115.0(10) .
C4 O3 C5 112.2(9) .
C4 O3 K1 120.4(6) .
C5 O3 K1 121.5(7) .
C6 O4 C7 115.2(11) .
C6 O4 K1 111.0(8) .
C7 O4 K1 106.0(8) .
C8 O5 C9 119.7(14) .
C8 O5 K1 120.1(10) .
C9 O5 K1 112.4(10) .
C11 O6 C10 129(2) .
C11 O6 K1 115.5(13) .
C10 O6 K1 108.7(15) .
O1 C1 C2 104.2(13) .
O2 C2 C1 116.4(17) .
O2 C3 C4 114.5(13) .
O3 C4 C3 107.8(10) .
O3 C5 C6 108.6(11) .
O4 C6 C5 111.5(12) .
C8 C7 O4 109.6(14) .
O5 C8 C7 113.6(16) .
C10 C9 O5 116(2) .
C9 C10 O6 112(3) .
C12 C11 O6 112.7(19) .
C11 C12 O1 111.9(15) .
C14 C13 C18 116.0(9) .
C14 C13 Si1 122.5(7) .
C18 C13 Si1 121.5(7) .
C13 C14 C15 122.5(10) .
C16 C15 C14 119.4(11) .
C17 C16 C15 119.5(11) .
C16 C17 C18 120.1(11) .
C17 C18 C13 122.5(10) .
C26 C21 C22 116.6(9) .
C26 C21 Si2 121.2(7) .
C22 C21 Si2 122.0(8) .
C21 C22 C23 122.1(10) .
C24 C23 C22 119.7(11) .
C23 C24 C25 120.4(11) .
C24 C25 C26 119.2(10) .
C21 C26 C25 122.0(10) .
C30 C29 C31 117.08(8) 2_565
C29 C30 C31 125.86(10) .
C29 C30 C32 117.06(9) .
C31 C30 C32 117.05(9) .
C30 C31 C29 117.06(8) 2_565

loop_
_geom_bond_atom_site_label_1
_geom_bond_atom_site_label_2
_geom_bond_distance
_geom_bond_site_symmetry_2
K1 O6 2.850(17) .
K1 N1 2.852(8) .
K1 O5 2.880(11) .
K1 O2 2.884(13) .
K1 O3 2.902(7) .
K1 O1 2.933(11) .
K1 O4 2.992(8) .
Si1 N1 1.654(8) .
Si1 C19 1.874(11) .
Si1 C20 1.882(11) .
Si1 C13 1.914(9) .
Si2 N1 1.656(8) .
Si2 C28 1.881(11) .
Si2 C27 1.901(12) .
Si2 C21 1.908(10) .
O1 C1 1.385(17) .
O1 C12 1.436(18) .
O2 C2 1.24(2) .
O2 C3 1.338(17) .
O3 C4 1.416(14) .
O3 C5 1.420(15) .
O4 C6 1.388(16) .
O4 C7 1.454(18) .
O5 C8 1.34(2) .
O5 C9 1.51(2) .
O6 C11 1.37(2) .
O6 C10 1.48(3) .
C1 C2 1.59(2) .
C3 C4 1.462(18) .
C5 C6 1.492(19) .
C7 C8 1.45(2) .
C9 C10 1.26(3) .
C11 C12 1.36(2) .
C13 C14 1.366(13) .
C13 C18 1.388(14) .
C14 C15 1.402(15) .
C15 C16 1.374(16) .
C16 C17 1.356(16) .
C17 C18 1.387(15) .
C21 C26 1.376(14) .
C21 C22 1.394(14) .
C22 C23 1.397(15) .
C23 C24 1.346(16) .
C24 C25 1.390(16) .
C25 C26 1.398(15) .
C29 C30 1.3768(9) .
C29 C31 1.4946(13) 2_565
C30 C31 1.3769(9) .
C30 C32 1.4969(9) .
C31 C29 1.4946(13) 2_565
